data_4127627
loop_
_publ_author_name
'Chen, Ming'
'Dong, Guangbin'

_publ_section_title
;
 Copper-Catalyzed Desaturation of Lactones, Lactams, and Ketones under
 pH-Neutral Conditions.
;
_journal_issue 37
_journal_name_full 'Journal of the American Chemical Society'
_journal_page_first 14889
_journal_page_last 14897
_journal_paper_doi 10.1021/jacs.9b07932
_journal_volume 141
_journal_year 2019
_chemical_formula_moiety 'C22 H22 O4'
_chemical_formula_sum 'C22 H22 O4'
_chemical_formula_weight 350.39
_space_group_crystal_system orthorhombic
_space_group_IT_number 33
_space_group_name_Hall 'P 2c -2n'
_space_group_name_H-M_alt 'P n a 21'
_symmetry_space_group_name_Hall 'P 2c -2n'
_symmetry_space_group_name_H-M 'P n a 21'
_atom_sites_solution_hydrogens geom
_atom_sites_solution_primary dual
_audit_creation_date 2019-07-08
_audit_creation_method
;
Olex2 1.2
(compiled 2018.05.29 svn.r3508 for OlexSys, GUI svn.r5506)
;
_cell_angle_alpha 90
_cell_angle_beta 90
_cell_angle_gamma 90
_cell_formula_units_Z 4
_cell_length_a 13.4604(14)
_cell_length_b 11.9775(12)
_cell_length_c 10.6350(11)
_cell_measurement_reflns_used 3510
_cell_measurement_temperature 100(2)
_cell_measurement_theta_max 25.37
_cell_measurement_theta_min 2.56
_cell_volume 1714.6(3)
_computing_cell_refinement 'SAINT V.8.35A (Bruker AXS Inc., 2013)'
_computing_data_collection 'APEX3 v.2015.9-0 (Bruker AXS Inc., 2015)'
_computing_data_reduction 'SAINT V.8.35A (Bruker AXS Inc., 2013)'
_computing_molecular_graphics
;
OLEX2: a complete structure solution, refinement and analysis program 
Dolomanov et al., 2009

Mercury: visualization and analysis of crystal structures
Macrae, et al., 2006

O. V. Dolomanov, L. J. Bourhis, R. J. Gildea, J. A. K. Howard and H. Puschmann.
J. Appl. Cryst. (2009). 42, 339-341;

C. F. Macrae, P. R. Edgington, P. McCabe, E. Pidcock, G. P. Shields, R. Taylor,
M. Towler and J. van de Streek, J. Appl. Cryst. (2006). 39, 453-457.
;
_computing_publication_material
;
 APEX3 v.2015.5-2 (Bruker AXS Inc., 2015)
 OLEX2 (Dolomanov et al., 2009)
;
_computing_structure_refinement 'XL-2018/3 (Sheldrick, 2015b)'
_computing_structure_solution 'XT 2014/5 (Sheldrick, 2015a)'
_diffrn_ambient_temperature 100(2)
_diffrn_detector 'Bruker PHOTON 100'
_diffrn_detector_area_resol_mean 10.4167
_diffrn_detector_type CMOS
_diffrn_measured_fraction_theta_full 0.999
_diffrn_measured_fraction_theta_max 0.998
_diffrn_measurement_device_type 'Bruker D8 Venture'
_diffrn_measurement_method 'omega and phi scans'
_diffrn_radiation_monochromator mirrors
_diffrn_radiation_type MoK\a
_diffrn_radiation_wavelength 0.71073
_diffrn_reflns_av_R_equivalents 0.0506
_diffrn_reflns_av_unetI/netI 0.0479
_diffrn_reflns_Laue_measured_fraction_full 0.999
_diffrn_reflns_Laue_measured_fraction_max 0.998
_diffrn_reflns_limit_h_max 16
_diffrn_reflns_limit_h_min -16
_diffrn_reflns_limit_k_max 14
_diffrn_reflns_limit_k_min -13
_diffrn_reflns_limit_l_max 13
_diffrn_reflns_limit_l_min -13
_diffrn_reflns_number 12571
_diffrn_reflns_point_group_measured_fraction_full 0.999
_diffrn_reflns_point_group_measured_fraction_max 0.997
_diffrn_reflns_theta_full 25.242
_diffrn_reflns_theta_max 26.348
_diffrn_reflns_theta_min 2.276
_diffrn_source 'micro-focus X-ray tube'
_diffrn_source_type 'INCOATEC ImuS'
_diffrn_standards_number 0
_exptl_absorpt_coefficient_mu 0.093
_exptl_absorpt_correction_T_max 0.7454
_exptl_absorpt_correction_T_min 0.6406
_exptl_absorpt_correction_type multi-scan
_exptl_absorpt_process_details
;
SADABS-2016/2 (Bruker,2016/2) was used for absorption correction.
wR2(int) was 0.1062 before and 0.0532 after correction.
The Ratio of minimum to maximum transmission is 0.8594.
The \l/2 correction factor is Not present.
;
_exptl_crystal_colour 'clear colourless'
_exptl_crystal_colour_lustre clear
_exptl_crystal_colour_primary colourless
_exptl_crystal_density_diffrn 1.357
_exptl_crystal_description prism
_exptl_crystal_F_000 744
_exptl_crystal_size_max 0.1
_exptl_crystal_size_mid 0.1
_exptl_crystal_size_min 0.05
_refine_diff_density_max 0.209
_refine_diff_density_min -0.158
_refine_diff_density_rms 0.040
_refine_ls_abs_structure_details
;
 Flack x determined using 1146 quotients [(I+)-(I-)]/[(I+)+(I-)]
 (Parsons, Flack and Wagner, Acta Cryst. B69 (2013) 249-259).
;
_refine_ls_abs_structure_Flack -0.2(5)
_refine_ls_extinction_method none
_refine_ls_goodness_of_fit_ref 1.021
_refine_ls_hydrogen_treatment constr
_refine_ls_matrix_type full
_refine_ls_number_parameters 235
_refine_ls_number_reflns 3485
_refine_ls_number_restraints 1
_refine_ls_restrained_S_all 1.021
_refine_ls_R_factor_all 0.0580
_refine_ls_R_factor_gt 0.0388
_refine_ls_shift/su_max 0.000
_refine_ls_shift/su_mean 0.000
_refine_ls_structure_factor_coef Fsqd
_refine_ls_weighting_details 'w=1/[\s^2^(Fo^2^)+(0.0273P)^2^+0.4109P] where P=(Fo^2^+2Fc^2^)/3'
_refine_ls_weighting_scheme calc
_refine_ls_wR_factor_gt 0.0706
_refine_ls_wR_factor_ref 0.0772
_reflns_Friedel_coverage 0.892
_reflns_Friedel_fraction_full 0.999
_reflns_Friedel_fraction_max 0.996
_reflns_number_gt 2857
_reflns_number_total 3485
_reflns_threshold_expression 'I > 2\s(I)'
_cod_data_source_file ja9b07932_si_002.cif
_cod_data_source_block ming-lactone
_cod_database_code 4127627
_shelx_shelxl_version_number 2018/3
_shelx_space_group_comment
;
The symmetry employed for this shelxl refinement is uniquely defined
by the following loop, which should always be used as a source of
symmetry information in preference to the above space-group names.
They are only intended as comments.
;
_shelx_estimated_absorpt_t_max 0.995
_shelx_estimated_absorpt_t_min 0.991
_olex2_refinement_description
;
1. Fixed Uiso
 At 1.2 times of:
  All C(H) groups, All C(H,H) groups
2.a Secondary CH2 refined with riding coordinates:
 C3(H3A,H3B), C4(H4A,H4B), C14(H14A,H14B), C5(H5A,H5B), C15(H15A,H15B),
 C16(H16A,H16B)
2.b Aromatic/amide H refined with riding coordinates:
 C22(H22), C7(H7), C8(H8), C21(H21), C11(H11), C10(H10), C18(H18), C9(H9),
 C20(H20), C19(H19)
;
_olex2_submission_special_instructions 'No special instructions were received'

loop_
_space_group_symop_operation_xyz
'x, y, z'
'-x, -y, z+1/2'
'x+1/2, -y+1/2, z'
'-x+1/2, y+1/2, z+1/2'

loop_
_atom_site_label
_atom_site_type_symbol
_atom_site_fract_x
_atom_site_fract_y
_atom_site_fract_z
_atom_site_U_iso_or_equiv
_atom_site_adp_type
_atom_site_occupancy
_atom_site_site_symmetry_order
_atom_site_calc_flag
_atom_site_refinement_flags_posn
O1 O 0.66740(14) 0.72229(16) 0.17136(17) 0.0241(5) Uani 1 1 d .
O3 O 0.60023(15) 1.03655(15) 0.4499(2) 0.0284(5) Uani 1 1 d .
O2 O 0.54380(14) 0.81157(18) 0.25493(18) 0.0277(5) Uani 1 1 d .
O4 O 0.72030(15) 0.95189(16) 0.3515(2) 0.0301(5) Uani 1 1 d .
C22 C 0.78857(19) 0.8768(2) 0.6175(3) 0.0211(6) Uani 1 1 d .
H22 H 0.812294 0.915689 0.545718 0.025 Uiso 1 1 calc R
C1 C 0.62022(19) 0.7601(2) 0.2736(3) 0.0210(6) Uani 1 1 d .
C12 C 0.6516(2) 0.9434(2) 0.4249(3) 0.0213(6) Uani 1 1 d .
C6 C 0.60575(19) 0.6250(2) 0.4510(3) 0.0179(6) Uani 1 1 d .
C7 C 0.51934(19) 0.5854(2) 0.3956(3) 0.0213(6) Uani 1 1 d .
H7 H 0.490872 0.625335 0.327386 0.026 Uiso 1 1 calc R
C13 C 0.6280(2) 0.8348(2) 0.4959(3) 0.0182(6) Uani 1 1 d .
C3 C 0.77132(18) 0.7114(2) 0.3993(3) 0.0192(6) Uani 1 1 d .
H3A H 0.806350 0.782073 0.380397 0.023 Uiso 1 1 calc R
H3B H 0.795264 0.683628 0.481614 0.023 Uiso 1 1 calc R
C4 C 0.7940(2) 0.6260(2) 0.2980(3) 0.0214(6) Uani 1 1 d .
H4A H 0.865578 0.607163 0.299061 0.026 Uiso 1 1 calc R
H4B H 0.755667 0.556788 0.313542 0.026 Uiso 1 1 calc R
C8 C 0.4737(2) 0.4885(2) 0.4379(3) 0.0249(7) Uani 1 1 d .
H8 H 0.415287 0.462090 0.397583 0.030 Uiso 1 1 calc R
C17 C 0.69283(19) 0.8324(2) 0.6160(3) 0.0193(6) Uani 1 1 d .
C14 C 0.51683(19) 0.8328(2) 0.5310(3) 0.0210(7) Uani 1 1 d .
H14A H 0.476454 0.822946 0.453969 0.025 Uiso 1 1 calc R
H14B H 0.503531 0.768899 0.587509 0.025 Uiso 1 1 calc R
C2 C 0.65772(18) 0.7329(2) 0.4059(2) 0.0174(6) Uani 1 1 d .
C21 C 0.8495(2) 0.8654(2) 0.7207(3) 0.0275(7) Uani 1 1 d .
H21 H 0.914525 0.896297 0.719145 0.033 Uiso 1 1 calc R
C11 C 0.6448(2) 0.5648(2) 0.5519(3) 0.0218(6) Uani 1 1 d .
H11 H 0.703924 0.590008 0.591531 0.026 Uiso 1 1 calc R
C5 C 0.7663(2) 0.6740(3) 0.1731(3) 0.0239(7) Uani 1 1 d .
H5A H 0.815123 0.732332 0.150129 0.029 Uiso 1 1 calc R
H5B H 0.769961 0.614429 0.108690 0.029 Uiso 1 1 calc R
C10 C 0.5988(2) 0.4694(2) 0.5948(3) 0.0260(7) Uani 1 1 d .
H10 H 0.626323 0.429752 0.663861 0.031 Uiso 1 1 calc R
C18 C 0.6602(2) 0.7803(3) 0.7253(3) 0.0279(7) Uani 1 1 d .
H18 H 0.594336 0.752078 0.728894 0.033 Uiso 1 1 calc R
C15 C 0.4872(2) 0.9407(2) 0.5960(3) 0.0266(7) Uani 1 1 d .
H15A H 0.416773 0.936833 0.622387 0.032 Uiso 1 1 calc R
H15B H 0.528600 0.952101 0.671858 0.032 Uiso 1 1 calc R
C9 C 0.5129(2) 0.4308(2) 0.5379(3) 0.0286(7) Uani 1 1 d .
H9 H 0.481306 0.365023 0.567824 0.034 Uiso 1 1 calc R
C16 C 0.5016(2) 1.0358(2) 0.5065(3) 0.0295(7) Uani 1 1 d .
H16A H 0.451100 1.030932 0.439134 0.035 Uiso 1 1 calc R
H16B H 0.491129 1.106960 0.551985 0.035 Uiso 1 1 calc R
C20 C 0.8168(2) 0.8096(3) 0.8264(3) 0.0340(8) Uani 1 1 d .
H20 H 0.859518 0.799413 0.896555 0.041 Uiso 1 1 calc R
C19 C 0.7209(2) 0.7688(3) 0.8283(3) 0.0353(8) Uani 1 1 d .
H19 H 0.696644 0.732363 0.901495 0.042 Uiso 1 1 calc R

loop_
_atom_site_aniso_label
_atom_site_aniso_U_11
_atom_site_aniso_U_22
_atom_site_aniso_U_33
_atom_site_aniso_U_23
_atom_site_aniso_U_13
_atom_site_aniso_U_12
O1 0.0257(11) 0.0307(12) 0.0159(10) -0.0015(9) 0.0000(9) 0.0020(9)
O3 0.0321(11) 0.0196(10) 0.0336(13) -0.0001(10) 0.0004(10) 0.0023(9)
O2 0.0245(11) 0.0364(13) 0.0222(12) 0.0027(10) -0.0031(9) 0.0077(10)
O4 0.0278(11) 0.0279(12) 0.0345(12) 0.0070(11) 0.0062(10) -0.0030(9)
C22 0.0222(14) 0.0186(14) 0.0224(15) -0.0045(14) -0.0015(14) 0.0001(12)
C1 0.0214(14) 0.0202(15) 0.0213(16) -0.0003(13) -0.0001(13) -0.0052(12)
C12 0.0237(15) 0.0194(16) 0.0209(16) -0.0012(12) -0.0071(13) -0.0003(12)
C6 0.0178(13) 0.0197(14) 0.0164(14) -0.0038(12) 0.0043(13) 0.0024(12)
C7 0.0187(14) 0.0235(15) 0.0215(15) -0.0049(13) 0.0012(12) 0.0024(12)
C13 0.0155(13) 0.0212(15) 0.0179(15) -0.0006(12) -0.0011(11) -0.0006(11)
C3 0.0138(12) 0.0231(15) 0.0207(14) 0.0000(13) -0.0005(12) -0.0018(12)
C4 0.0170(13) 0.0228(15) 0.0243(15) -0.0006(13) 0.0017(13) 0.0005(11)
C8 0.0204(14) 0.0247(16) 0.0295(17) -0.0099(14) 0.0076(14) -0.0052(12)
C17 0.0212(14) 0.0182(14) 0.0186(15) -0.0030(13) -0.0014(12) 0.0022(12)
C14 0.0146(14) 0.0256(15) 0.0228(17) -0.0032(13) -0.0011(12) -0.0012(11)
C2 0.0147(12) 0.0211(15) 0.0164(14) -0.0010(12) -0.0016(12) -0.0012(11)
C21 0.0229(15) 0.0258(17) 0.0339(18) -0.0108(14) -0.0071(14) 0.0012(13)
C11 0.0224(14) 0.0233(15) 0.0197(16) -0.0022(13) 0.0029(13) 0.0006(12)
C5 0.0222(15) 0.0252(16) 0.0244(16) -0.0051(14) 0.0050(13) -0.0002(13)
C10 0.0304(16) 0.0243(16) 0.0235(16) 0.0035(14) 0.0071(14) 0.0050(13)
C18 0.0277(16) 0.0327(17) 0.0233(16) -0.0004(14) -0.0047(14) -0.0080(14)
C15 0.0207(14) 0.0323(18) 0.0269(17) -0.0098(15) -0.0003(13) 0.0036(13)
C9 0.0327(17) 0.0209(15) 0.0322(18) -0.0009(14) 0.0182(16) -0.0022(13)
C16 0.0289(16) 0.0283(18) 0.0313(18) -0.0069(15) -0.0006(14) 0.0078(14)
C20 0.0406(18) 0.0327(18) 0.0288(18) -0.0048(15) -0.0190(15) 0.0032(15)
C19 0.046(2) 0.0367(19) 0.0228(17) 0.0032(16) -0.0068(16) -0.0097(16)

loop_
_atom_type_symbol
_atom_type_description
_atom_type_scat_dispersion_real
_atom_type_scat_dispersion_imag
_atom_type_scat_source
C C 0.0033 0.0016 'International Tables Vol C Tables 4.2.6.8 and 6.1.1.4'
H H 0.0000 0.0000 'International Tables Vol C Tables 4.2.6.8 and 6.1.1.4'
O O 0.0106 0.0060 'International Tables Vol C Tables 4.2.6.8 and 6.1.1.4'

loop_
_geom_angle_atom_site_label_1
_geom_angle_atom_site_label_2
_geom_angle_atom_site_label_3
_geom_angle
C1 O1 C5 124.0(2)
C12 O3 C16 123.2(2)
C21 C22 C17 121.5(3)
O1 C1 C2 121.3(2)
O2 C1 O1 116.1(2)
O2 C1 C2 122.5(2)
O3 C12 C13 120.1(2)
O4 C12 O3 116.8(2)
O4 C12 C13 123.0(2)
C7 C6 C2 122.2(2)
C7 C6 C11 117.8(3)
C11 C6 C2 120.0(2)
C8 C7 C6 121.3(3)
C12 C13 C17 107.8(2)
C12 C13 C14 109.4(2)
C12 C13 C2 107.5(2)
C17 C13 C2 109.8(2)
C14 C13 C17 110.3(2)
C14 C13 C2 112.0(2)
C4 C3 C2 110.0(2)
C5 C4 C3 108.8(2)
C9 C8 C7 120.1(3)
C22 C17 C13 121.6(3)
C18 C17 C22 116.9(3)
C18 C17 C13 121.4(2)
C15 C14 C13 110.6(2)
C1 C2 C6 108.3(2)
C1 C2 C13 107.7(2)
C1 C2 C3 108.6(2)
C6 C2 C13 109.8(2)
C6 C2 C3 108.7(2)
C3 C2 C13 113.5(2)
C22 C21 C20 120.4(3)
C10 C11 C6 120.9(3)
O1 C5 C4 113.1(2)
C11 C10 C9 120.5(3)
C19 C18 C17 121.6(3)
C16 C15 C14 108.9(2)
C8 C9 C10 119.4(3)
O3 C16 C15 112.7(2)
C21 C20 C19 118.8(3)
C18 C19 C20 120.6(3)

loop_
_geom_bond_atom_site_label_1
_geom_bond_atom_site_label_2
_geom_bond_distance
O1 C1 1.338(3)
O1 C5 1.451(3)
O3 C12 1.340(3)
O3 C16 1.458(4)
O2 C1 1.216(3)
O4 C12 1.214(3)
C22 C17 1.394(4)
C22 C21 1.377(4)
C1 C2 1.530(4)
C12 C13 1.536(4)
C6 C7 1.388(4)
C6 C2 1.546(4)
C6 C11 1.395(4)
C7 C8 1.387(4)
C13 C17 1.547(4)
C13 C14 1.543(4)
C13 C2 1.602(4)
C3 C4 1.517(4)
C3 C2 1.552(3)
C4 C5 1.495(4)
C8 C9 1.374(4)
C17 C18 1.390(4)
C14 C15 1.519(4)
C21 C20 1.380(5)
C11 C10 1.377(4)
C10 C9 1.385(4)
C18 C19 1.373(4)
C15 C16 1.496(4)
C20 C19 1.381(5)
